data_1565702
loop_
_publ_author_name
'Deems, Justin C.'
'Reibenspies, Joseph H.'
'Lee, Hee-Seung'
'Hancock, Robert D.'

_publ_section_title
;
 Strategies for a fluorescent sensor with receptor and fluorophore
 designed for the recognition of heavy metal ions
;
_journal_name_full 'Inorganica Chimica Acta'
_journal_page_first 119181
_journal_paper_doi 10.1016/j.ica.2019.119181
_journal_volume 499
_journal_year 2020
_chemical_formula_moiety '2(Cl O4), C2 H4 Cl2, C36 H48 N2 O12'
_chemical_formula_sum 'C38 H52 Cl4 N2 O20'
_chemical_formula_weight 998.61
_space_group_crystal_system triclinic
_space_group_IT_number 2
_space_group_name_Hall '-P 1'
_space_group_name_H-M_alt 'P -1'
_atom_sites_solution_hydrogens geom
_atom_sites_solution_primary direct
_cell_angle_alpha 119.299(3)
_cell_angle_beta 90.022(3)
_cell_angle_gamma 99.680(3)
_cell_formula_units_Z 1
_cell_length_a 8.0417(7)
_cell_length_b 12.4096(11)
_cell_length_c 12.4633(12)
_cell_measurement_reflns_used 3715
_cell_measurement_temperature 100
_cell_measurement_theta_max 25.58
_cell_measurement_theta_min 2.58
_cell_volume 1064.26(17)
_computing_molecular_graphics 'Olex2 (Dolomanov et al., 2009)'
_computing_publication_material 'Olex2 (Dolomanov et al., 2009)'
_computing_structure_refinement 'ShelXL (Sheldrick, 2015)'
_computing_structure_solution 'ShelXT (Sheldrick, 2015)'
_diffrn_ambient_temperature 100.0
_diffrn_detector 'Bruker CMOS area detector'
_diffrn_detector_area_resol_mean 10.5
_diffrn_detector_type 'CMOS area detector'
_diffrn_measured_fraction_theta_full 0.998
_diffrn_measured_fraction_theta_max 0.964
_diffrn_measurement_device 'three-circle diffractometer'
_diffrn_measurement_device_type 'Bruker Micro-Source CMOS'
_diffrn_measurement_method '\w scans'
_diffrn_radiation_monochromator 'mirror optics'
_diffrn_radiation_probe x-ray
_diffrn_radiation_type MoK\a
_diffrn_radiation_wavelength 0.71073
_diffrn_reflns_av_R_equivalents 0.3078
_diffrn_reflns_av_unetI/netI 0.2218
_diffrn_reflns_Laue_measured_fraction_full 0.998
_diffrn_reflns_Laue_measured_fraction_max 0.964
_diffrn_reflns_limit_h_max 11
_diffrn_reflns_limit_h_min -11
_diffrn_reflns_limit_k_max 17
_diffrn_reflns_limit_k_min -17
_diffrn_reflns_limit_l_max 17
_diffrn_reflns_limit_l_min -17
_diffrn_reflns_number 50771
_diffrn_reflns_point_group_measured_fraction_full 0.998
_diffrn_reflns_point_group_measured_fraction_max 0.964
_diffrn_reflns_theta_full 26.000
_diffrn_reflns_theta_max 30.554
_diffrn_reflns_theta_min 2.581
_diffrn_source 'microfocus sealed X-ray tube'
_diffrn_source_target Mo
_diffrn_source_type 'Incoatec I\ms'
_diffrn_standards_number 0
_exptl_absorpt_coefficient_mu 0.364
_exptl_absorpt_correction_T_max 0.4935
_exptl_absorpt_correction_T_min 0.4465
_exptl_absorpt_correction_type multi-scan
_exptl_absorpt_process_details
;
SADABS-2014/5 (Bruker,2014/5) was used for absorption correction.
wR2(int) was 0.1298 before and 0.0741 after correction.
The Ratio of minimum to maximum transmission is 0.9048.
The \l/2 correction factor is 0.00150.
;
_exptl_crystal_colour colourless
_exptl_crystal_colour_primary colourless
_exptl_crystal_density_diffrn 1.558
_exptl_crystal_description plate
_exptl_crystal_F_000 522
_exptl_crystal_size_max 0.099
_exptl_crystal_size_mid 0.062
_exptl_crystal_size_min 0.024
_refine_diff_density_max 0.660
_refine_diff_density_min -0.565
_refine_diff_density_rms 0.110
_refine_ls_extinction_coef 0.0050(15)
_refine_ls_extinction_expression Fc^*^=kFc[1+0.001xFc^2^\l^3^/sin(2\q)]^-1/4^
_refine_ls_extinction_method 'SHELXL-2014/7 (Sheldrick 2014'
_refine_ls_goodness_of_fit_ref 1.018
_refine_ls_hydrogen_treatment constr
_refine_ls_matrix_type full
_refine_ls_number_parameters 292
_refine_ls_number_reflns 6293
_refine_ls_number_restraints 0
_refine_ls_restrained_S_all 1.018
_refine_ls_R_factor_all 0.2253
_refine_ls_R_factor_gt 0.0948
_refine_ls_shift/su_max 0.000
_refine_ls_shift/su_mean 0.000
_refine_ls_structure_factor_coef Fsqd
_refine_ls_weighting_details 'w=1/[\s^2^(Fo^2^)+(0.0581P)^2^+2.5591P] where P=(Fo^2^+2Fc^2^)/3'
_refine_ls_weighting_scheme calc
_refine_ls_wR_factor_gt 0.1534
_refine_ls_wR_factor_ref 0.1920
_reflns_Friedel_coverage 0.000
_reflns_Friedel_fraction_full .
_reflns_Friedel_fraction_max .
_reflns_number_gt 3051
_reflns_number_total 6293
_reflns_threshold_expression 'I > 2\s(I)'
_cod_data_source_file ICA-2020-499-119181.cif
_cod_data_source_block rh128
_cod_database_code 1565702
_shelx_space_group_comment
;
The symmetry employed for this shelxl refinement is uniquely defined
by the following loop, which should always be used as a source of
symmetry information in preference to the above space-group names.
They are only intended as comments.
;
_shelx_estimated_absorpt_t_max 0.991
_shelx_estimated_absorpt_t_min 0.965
_olex2_refinement_description
;
1. Fixed Uiso
 At 1.2 times of:
  All C(H) groups, All C(H,H) groups, All N(H) groups
 At 1.5 times of:
  All C(H,H,H) groups
2.a Ternary CH refined with riding coordinates:
 N1(H1)
2.b Secondary CH2 refined with riding coordinates:
 C19(H19A,H19B), C1(H1A,H1B), C2(H2A,H2B), C3(H3A,H3B), C4(H4A,H4B), C5(H5A,
 H5B), C6(H6A,H6B), C7(H7A,H7B)
2.c Aromatic/amide H refined with riding coordinates:
 C9(H9), C12(H12), C15(H15)
2.d Idealised Me refined as rotating group:
 C17(H17A,H17B,H17C), C18(H18A,H18B,H18C)
;

loop_
_space_group_symop_operation_xyz
'x, y, z'
'-x, -y, -z'

loop_
_atom_site_label
_atom_site_type_symbol
_atom_site_fract_x
_atom_site_fract_y
_atom_site_fract_z
_atom_site_U_iso_or_equiv
_atom_site_adp_type
_atom_site_occupancy
_atom_site_site_symmetry_order
_atom_site_calc_flag
_atom_site_refinement_flags_posn
_atom_site_refinement_flags_adp
_atom_site_refinement_flags_occupancy
_atom_site_disorder_assembly
_atom_site_disorder_group
Cl1 Cl 0.81722(13) 1.13977(9) 0.19183(10) 0.0189(3) Uani 1 1 d . . . . .
O7 O 0.8888(4) 1.0590(3) 0.2235(3) 0.0271(7) Uani 1 1 d . . . . .
O8 O 0.6808(4) 1.0633(3) 0.0949(3) 0.0290(8) Uani 1 1 d . . . . .
O9 O 0.9413(4) 1.2021(3) 0.1508(3) 0.0385(9) Uani 1 1 d . . . . .
O10 O 0.7483(4) 1.2304(3) 0.2984(3) 0.0288(8) Uani 1 1 d . . . . .
Cl2 Cl 0.79529(17) 0.60071(12) 0.53077(12) 0.0357(3) Uani 1 1 d . . . . .
C19 C 0.9347(6) 0.5086(4) 0.5446(4) 0.0278(11) Uani 1 1 d . . . . .
H19A H 0.9904 0.5519 0.6299 0.033 Uiso 1 1 calc R . . . .
H19B H 0.8694 0.4255 0.5265 0.033 Uiso 1 1 calc R . . . .
O1 O 0.8059(3) 0.5428(3) 0.0790(3) 0.0177(6) Uani 1 1 d . . . . .
O2 O 0.5349(3) 0.3982(3) 0.1303(3) 0.0179(6) Uani 1 1 d . . . . .
O3 O 0.2152(4) 0.5311(3) 0.2376(3) 0.0225(7) Uani 1 1 d . . . . .
O4 O 0.4040(3) 0.6802(2) 0.3874(2) 0.0164(6) Uani 1 1 d . . . . .
O5 O 0.7598(4) 1.0229(3) 0.7327(3) 0.0205(7) Uani 1 1 d . . . . .
O6 O 0.8686(4) 1.1257(3) 0.6022(3) 0.0196(7) Uani 1 1 d . . . . .
N1 N 0.6948(4) 0.7404(3) 0.0647(3) 0.0140(7) Uani 1 1 d . . . . .
H1 H 0.6391 0.6511 0.0355 0.017 Uiso 1 1 calc R . . . .
C1 C 0.5745(5) 0.8213(4) 0.1454(4) 0.0146(8) Uani 1 1 d . . . . .
H1A H 0.6333 0.9105 0.1919 0.017 Uiso 1 1 calc R . . . .
H1B H 0.4766 0.8151 0.0932 0.017 Uiso 1 1 calc R . . . .
C2 C 0.8599(5) 0.7623(4) 0.1354(4) 0.0179(9) Uani 1 1 d . . . . .
H2A H 0.8428 0.7915 0.2233 0.022 Uiso 1 1 calc R . . . .
H2B H 0.9432 0.8283 0.1310 0.022 Uiso 1 1 calc R . . . .
C3 C 0.9265(5) 0.6414(4) 0.0808(4) 0.0220(10) Uani 1 1 d . . . . .
H3A H 0.9539 0.6171 -0.0046 0.026 Uiso 1 1 calc R . . . .
H3B H 1.0321 0.6546 0.1301 0.026 Uiso 1 1 calc R . . . .
C4 C 0.7975(5) 0.5464(4) 0.1955(4) 0.0201(9) Uani 1 1 d . . . . .
H4A H 0.7366 0.6133 0.2506 0.024 Uiso 1 1 calc R . . . .
H4B H 0.9135 0.5665 0.2353 0.024 Uiso 1 1 calc R . . . .
C5 C 0.7080(5) 0.4230(4) 0.1777(4) 0.0224(10) Uani 1 1 d . . . . .
H5A H 0.7654 0.3553 0.1191 0.027 Uiso 1 1 calc R . . . .
H5B H 0.7120 0.4239 0.2576 0.027 Uiso 1 1 calc R . . . .
C6 C 0.4413(6) 0.2889(4) 0.1292(4) 0.0228(10) Uani 1 1 d . . . . .
H6A H 0.4181 0.3084 0.2142 0.027 Uiso 1 1 calc R . . . .
H6B H 0.5067 0.2202 0.0951 0.027 Uiso 1 1 calc R . . . .
C7 C 0.7229(5) 0.7506(4) -0.0492(4) 0.0213(10) Uani 1 1 d . . . . .
H7A H 0.8033 0.6964 -0.0972 0.026 Uiso 1 1 calc R . . . .
H7B H 0.7740 0.8386 -0.0250 0.026 Uiso 1 1 calc R . . . .
C8 C 0.5134(5) 0.7771(4) 0.2345(4) 0.0158(9) Uani 1 1 d . . . . .
C9 C 0.3952(5) 0.6705(4) 0.1907(4) 0.0161(9) Uani 1 1 d . . . . .
H9 H 0.3539 0.6269 0.1058 0.019 Uiso 1 1 calc R . . . .
C10 C 0.3301(5) 0.6209(4) 0.2679(4) 0.0172(9) Uani 1 1 d . . . . .
C11 C 0.5240(5) 0.7903(4) 0.4347(4) 0.0156(9) Uani 1 1 d . . . . .
C12 C 0.5811(5) 0.8454(4) 0.5582(4) 0.0163(9) Uani 1 1 d . . . . .
H12 H 0.5422 0.8062 0.6051 0.020 Uiso 1 1 calc R . . . .
C13 C 0.6955(5) 0.9580(4) 0.6121(4) 0.0156(9) Uani 1 1 d . . . . .
C14 C 0.7553(5) 1.0151(4) 0.5412(4) 0.0162(9) Uani 1 1 d . . . . .
C15 C 0.6983(5) 0.9576(4) 0.4189(4) 0.0143(8) Uani 1 1 d . . . . .
H15 H 0.7388 0.9955 0.3713 0.017 Uiso 1 1 calc R . . . .
C16 C 0.5803(5) 0.8428(4) 0.3624(4) 0.0134(8) Uani 1 1 d . . . . .
C17 C 0.7247(6) 0.9608(5) 0.8044(4) 0.0257(10) Uani 1 1 d . . . . .
H17A H 0.7623 0.8799 0.7634 0.039 Uiso 1 1 calc GR . . . .
H17B H 0.6026 0.9463 0.8115 0.039 Uiso 1 1 calc GR . . . .
H17C H 0.7854 1.0138 0.8870 0.039 Uiso 1 1 calc GR . . . .
C18 C 0.9377(6) 1.1783(4) 0.5289(4) 0.0215(10) Uani 1 1 d . . . . .
H18A H 0.9889 1.1161 0.4601 0.032 Uiso 1 1 calc GR . . . .
H18B H 1.0244 1.2534 0.5799 0.032 Uiso 1 1 calc GR . . . .
H18C H 0.8473 1.2015 0.4963 0.032 Uiso 1 1 calc GR . . . .

loop_
_atom_site_aniso_label
_atom_site_aniso_U_11
_atom_site_aniso_U_22
_atom_site_aniso_U_33
_atom_site_aniso_U_23
_atom_site_aniso_U_13
_atom_site_aniso_U_12
Cl1 0.0213(5) 0.0136(5) 0.0203(5) 0.0075(4) -0.0006(4) 0.0031(4)
O7 0.0246(17) 0.0253(17) 0.0356(19) 0.0180(15) -0.0029(14) 0.0060(14)
O8 0.0292(18) 0.0294(18) 0.0218(17) 0.0080(15) -0.0080(14) 0.0046(15)
O9 0.033(2) 0.038(2) 0.056(2) 0.0308(19) 0.0211(18) 0.0092(16)
O10 0.0332(19) 0.0245(17) 0.0222(17) 0.0050(15) 0.0047(14) 0.0110(15)
Cl2 0.0393(7) 0.0349(7) 0.0360(7) 0.0176(6) 0.0071(6) 0.0153(6)
C19 0.035(3) 0.022(2) 0.030(3) 0.015(2) 0.005(2) 0.007(2)
O1 0.0175(15) 0.0134(14) 0.0178(15) 0.0053(13) -0.0022(12) 0.0004(12)
O2 0.0190(15) 0.0145(15) 0.0199(16) 0.0094(13) -0.0043(12) -0.0002(12)
O3 0.0167(15) 0.0174(16) 0.0255(17) 0.0069(14) 0.0006(13) -0.0038(13)
O4 0.0179(15) 0.0110(14) 0.0155(15) 0.0041(12) -0.0005(12) -0.0011(12)
O5 0.0239(16) 0.0208(16) 0.0146(15) 0.0082(13) -0.0025(12) 0.0014(13)
O6 0.0263(16) 0.0146(15) 0.0142(15) 0.0062(13) -0.0023(13) -0.0020(13)
N1 0.0135(17) 0.0092(16) 0.0162(18) 0.0049(14) 0.0006(14) -0.0011(13)
C1 0.0122(19) 0.0115(19) 0.015(2) 0.0029(17) -0.0010(16) 0.0013(16)
C2 0.011(2) 0.012(2) 0.022(2) 0.0027(18) 0.0000(17) 0.0009(16)
C3 0.011(2) 0.015(2) 0.031(3) 0.004(2) 0.0013(18) 0.0011(17)
C4 0.016(2) 0.023(2) 0.016(2) 0.0057(19) -0.0050(17) 0.0045(18)
C5 0.022(2) 0.027(2) 0.018(2) 0.011(2) -0.0056(18) 0.0049(19)
C6 0.036(3) 0.018(2) 0.018(2) 0.0126(19) 0.003(2) 0.004(2)
C7 0.024(2) 0.014(2) 0.022(2) 0.0088(19) 0.0069(19) -0.0022(18)
C8 0.013(2) 0.014(2) 0.020(2) 0.0059(18) 0.0044(17) 0.0084(16)
C9 0.012(2) 0.013(2) 0.016(2) 0.0020(17) -0.0024(16) 0.0005(16)
C10 0.017(2) 0.012(2) 0.018(2) 0.0039(18) -0.0012(17) 0.0030(17)
C11 0.011(2) 0.012(2) 0.023(2) 0.0078(18) 0.0011(17) 0.0040(16)
C12 0.015(2) 0.016(2) 0.019(2) 0.0093(18) 0.0040(17) 0.0052(17)
C13 0.015(2) 0.016(2) 0.011(2) 0.0030(17) -0.0003(16) 0.0052(17)
C14 0.013(2) 0.012(2) 0.017(2) 0.0025(17) -0.0045(17) 0.0007(16)
C15 0.013(2) 0.012(2) 0.016(2) 0.0049(17) 0.0035(16) 0.0047(16)
C16 0.016(2) 0.0094(19) 0.012(2) 0.0023(16) 0.0018(16) 0.0062(16)
C17 0.024(2) 0.037(3) 0.021(2) 0.018(2) 0.0047(19) 0.004(2)
C18 0.024(2) 0.012(2) 0.021(2) 0.0032(18) 0.0003(19) -0.0010(18)

loop_
_atom_type_symbol
_atom_type_description
_atom_type_scat_dispersion_real
_atom_type_scat_dispersion_imag
_atom_type_scat_source
C C 0.0033 0.0016 'International Tables Vol C Tables 4.2.6.8 and 6.1.1.4'
H H 0.0000 0.0000 'International Tables Vol C Tables 4.2.6.8 and 6.1.1.4'
Cl Cl 0.1484 0.1585 'International Tables Vol C Tables 4.2.6.8 and 6.1.1.4'
N N 0.0061 0.0033 'International Tables Vol C Tables 4.2.6.8 and 6.1.1.4'
O O 0.0106 0.0060 'International Tables Vol C Tables 4.2.6.8 and 6.1.1.4'

loop_
_geom_angle_atom_site_label_1
_geom_angle_atom_site_label_2
_geom_angle_atom_site_label_3
_geom_angle
_geom_angle_site_symmetry_1
_geom_angle_site_symmetry_3
O7 Cl1 O8 108.45(19) . .
O7 Cl1 O10 109.4(2) . .
O9 Cl1 O7 110.5(2) . .
O9 Cl1 O8 109.8(2) . .
O9 Cl1 O10 110.1(2) . .
O10 Cl1 O8 108.51(19) . .
Cl2 C19 H19A 109.9 . .
Cl2 C19 H19B 109.9 . .
C19 C19 Cl2 109.0(4) 2_766 .
C19 C19 H19A 109.9 2_766 .
C19 C19 H19B 109.9 2_766 .
H19A C19 H19B 108.3 . .
C3 O1 C4 114.5(3) . .
C6 O2 C5 110.6(3) . .
C10 O4 C11 121.4(3) . .
C13 O5 C17 117.3(3) . .
C14 O6 C18 116.0(3) . .
C1 N1 H1 106.3 . .
C2 N1 H1 106.3 . .
C2 N1 C1 112.5(3) . .
C7 N1 H1 106.3 . .
C7 N1 C1 113.5(3) . .
C7 N1 C2 111.3(3) . .
N1 C1 H1A 109.8 . .
N1 C1 H1B 109.8 . .
H1A C1 H1B 108.2 . .
C8 C1 N1 109.4(3) . .
C8 C1 H1A 109.8 . .
C8 C1 H1B 109.8 . .
N1 C2 H2A 109.8 . .
N1 C2 H2B 109.8 . .
N1 C2 C3 109.4(3) . .
H2A C2 H2B 108.2 . .
C3 C2 H2A 109.8 . .
C3 C2 H2B 109.8 . .
O1 C3 C2 111.2(3) . .
O1 C3 H3A 109.4 . .
O1 C3 H3B 109.4 . .
C2 C3 H3A 109.4 . .
C2 C3 H3B 109.4 . .
H3A C3 H3B 108.0 . .
O1 C4 H4A 109.6 . .
O1 C4 H4B 109.6 . .
O1 C4 C5 110.3(3) . .
H4A C4 H4B 108.1 . .
C5 C4 H4A 109.6 . .
C5 C4 H4B 109.6 . .
O2 C5 C4 110.1(3) . .
O2 C5 H5A 109.6 . .
O2 C5 H5B 109.6 . .
C4 C5 H5A 109.6 . .
C4 C5 H5B 109.6 . .
H5A C5 H5B 108.2 . .
O2 C6 H6A 110.2 . .
O2 C6 H6B 110.2 . .
O2 C6 C7 107.4(3) . 2_665
H6A C6 H6B 108.5 . .
C7 C6 H6A 110.2 2_665 .
C7 C6 H6B 110.2 2_665 .
N1 C7 C6 111.3(3) . 2_665
N1 C7 H7A 109.4 . .
N1 C7 H7B 109.4 . .
C6 C7 H7A 109.4 2_665 .
C6 C7 H7B 109.4 2_665 .
H7A C7 H7B 108.0 . .
C9 C8 C1 118.2(4) . .
C9 C8 C16 119.6(4) . .
C16 C8 C1 122.2(4) . .
C8 C9 H9 118.9 . .
C8 C9 C10 122.2(4) . .
C10 C9 H9 118.9 . .
O3 C10 O4 116.9(4) . .
O3 C10 C9 126.0(4) . .
O4 C10 C9 117.1(3) . .
O4 C11 C16 121.5(4) . .
C12 C11 O4 116.1(4) . .
C12 C11 C16 122.4(4) . .
C11 C12 H12 120.6 . .
C13 C12 C11 118.9(4) . .
C13 C12 H12 120.6 . .
O5 C13 C12 124.8(4) . .
O5 C13 C14 114.8(3) . .
C12 C13 C14 120.4(4) . .
O6 C14 C13 116.1(3) . .
O6 C14 C15 124.5(4) . .
C15 C14 C13 119.4(4) . .
C14 C15 H15 119.5 . .
C14 C15 C16 121.1(4) . .
C16 C15 H15 119.5 . .
C11 C16 C8 117.8(4) . .
C11 C16 C15 117.9(4) . .
C15 C16 C8 124.3(4) . .
O5 C17 H17A 109.5 . .
O5 C17 H17B 109.5 . .
O5 C17 H17C 109.5 . .
H17A C17 H17B 109.5 . .
H17A C17 H17C 109.5 . .
H17B C17 H17C 109.5 . .
O6 C18 H18A 109.5 . .
O6 C18 H18B 109.5 . .
O6 C18 H18C 109.5 . .
H18A C18 H18B 109.5 . .
H18A C18 H18C 109.5 . .
H18B C18 H18C 109.5 . .

loop_
_geom_bond_atom_site_label_1
_geom_bond_atom_site_label_2
_geom_bond_distance
_geom_bond_site_symmetry_2
Cl1 O7 1.440(3) .
Cl1 O8 1.445(3) .
Cl1 O9 1.408(3) .
Cl1 O10 1.443(3) .
Cl2 C19 1.794(5) .
C19 C19 1.492(9) 2_766
C19 H19A 0.9900 .
C19 H19B 0.9900 .
O1 C3 1.418(5) .
O1 C4 1.433(5) .
O2 C5 1.435(5) .
O2 C6 1.430(5) .
O3 C10 1.217(5) .
O4 C10 1.376(5) .
O4 C11 1.383(5) .
O5 C13 1.361(5) .
O5 C17 1.439(5) .
O6 C14 1.359(5) .
O6 C18 1.426(5) .
N1 H1 1.0000 .
N1 C1 1.514(5) .
N1 C2 1.502(5) .
N1 C7 1.499(5) .
C1 H1A 0.9900 .
C1 H1B 0.9900 .
C1 C8 1.511(6) .
C2 H2A 0.9900 .
C2 H2B 0.9900 .
C2 C3 1.508(6) .
C3 H3A 0.9900 .
C3 H3B 0.9900 .
C4 H4A 0.9900 .
C4 H4B 0.9900 .
C4 C5 1.486(6) .
C5 H5A 0.9900 .
C5 H5B 0.9900 .
C6 H6A 0.9900 .
C6 H6B 0.9900 .
C6 C7 1.510(6) 2_665
C7 C6 1.510(6) 2_665
C7 H7A 0.9900 .
C7 H7B 0.9900 .
C8 C9 1.349(6) .
C8 C16 1.440(6) .
C9 H9 0.9500 .
C9 C10 1.431(6) .
C11 C12 1.382(6) .
C11 C16 1.385(6) .
C12 H12 0.9500 .
C12 C13 1.378(6) .
C13 C14 1.418(6) .
C14 C15 1.366(6) .
C15 H15 0.9500 .
C15 C16 1.410(5) .
C17 H17A 0.9800 .
C17 H17B 0.9800 .
C17 H17C 0.9800 .
C18 H18A 0.9800 .
C18 H18B 0.9800 .
C18 H18C 0.9800 .

loop_
_geom_torsion_atom_site_label_1
_geom_torsion_atom_site_label_2
_geom_torsion_atom_site_label_3
_geom_torsion_atom_site_label_4
_geom_torsion
_geom_torsion_site_symmetry_1
_geom_torsion_site_symmetry_2
_geom_torsion_site_symmetry_3
_geom_torsion_site_symmetry_4
O1 C4 C5 O2 -64.4(4) . . . .
O4 C11 C12 C13 -177.3(3) . . . .
O4 C11 C16 C8 -1.8(5) . . . .
O4 C11 C16 C15 177.8(3) . . . .
O5 C13 C14 O6 0.3(5) . . . .
O5 C13 C14 C15 -179.9(3) . . . .
O6 C14 C15 C16 -179.9(4) . . . .
N1 C1 C8 C9 -75.9(4) . . . .
N1 C1 C8 C16 102.4(4) . . . .
N1 C2 C3 O1 -56.0(5) . . . .
C1 N1 C2 C3 147.6(3) . . . .
C1 N1 C7 C6 -59.6(4) . . . 2_665
C1 C8 C9 C10 179.7(4) . . . .
C1 C8 C16 C11 -175.8(3) . . . .
C1 C8 C16 C15 4.6(6) . . . .
C2 N1 C1 C8 -69.3(4) . . . .
C2 N1 C7 C6 172.2(3) . . . 2_665
C3 O1 C4 C5 -163.5(3) . . . .
C4 O1 C3 C2 -78.8(4) . . . .
C5 O2 C6 C7 -165.6(3) . . . 2_665
C6 O2 C5 C4 -171.8(3) . . . .
C7 N1 C1 C8 163.2(3) . . . .
C7 N1 C2 C3 -83.8(4) . . . .
C8 C9 C10 O3 174.2(4) . . . .
C8 C9 C10 O4 -5.7(6) . . . .
C9 C8 C16 C11 2.4(6) . . . .
C9 C8 C16 C15 -177.1(4) . . . .
C10 O4 C11 C12 176.0(3) . . . .
C10 O4 C11 C16 -2.8(5) . . . .
C11 O4 C10 O3 -173.6(3) . . . .
C11 O4 C10 C9 6.4(5) . . . .
C11 C12 C13 O5 179.1(4) . . . .
C11 C12 C13 C14 -1.0(6) . . . .
C12 C11 C16 C8 179.5(4) . . . .
C12 C11 C16 C15 -0.9(6) . . . .
C12 C13 C14 O6 -179.6(4) . . . .
C12 C13 C14 C15 0.2(6) . . . .
C13 C14 C15 C16 0.4(6) . . . .
C14 C15 C16 C8 179.5(4) . . . .
C14 C15 C16 C11 0.0(6) . . . .
C16 C8 C9 C10 1.4(6) . . . .
C16 C11 C12 C13 1.4(6) . . . .
C17 O5 C13 C12 9.3(6) . . . .
C17 O5 C13 C14 -170.6(4) . . . .
C18 O6 C14 C13 175.7(4) . . . .
C18 O6 C14 C15 -4.1(6) . . . .
